data_7017944
loop_
_publ_author_name
'Azhakar, Ramachandran'
'Ghadwal, Rajendra S.'
'Roesky, Herbert W.'
'Hey, Jakob'
'Stalke, Dietmar'

_publ_section_title
;
 Double N-H bond activation of N,N'-bis-substituted hydrazines with stable
 N-heterocyclic silylene.
;
_journal_issue 5
_journal_name_full 'Dalton transactions (Cambridge, England : 2003)'
_journal_page_first 1529
_journal_page_last 1533
_journal_paper_doi 10.1039/c1dt11708d
_journal_volume 41
_journal_year 2012
_chemical_formula_moiety 'C33 H48 N4 O2 Si'
_chemical_formula_sum 'C33 H48 N4 O2 Si'
_chemical_formula_weight 560.84
_chemical_name_systematic
;
?
;
_space_group_IT_number 19
_symmetry_cell_setting orthorhombic
_symmetry_space_group_name_Hall 'P 2ac 2ab'
_symmetry_space_group_name_H-M 'P 21 21 21'
_atom_sites_solution_hydrogens geom
_atom_sites_solution_primary direct
_atom_sites_solution_secondary difmap
_audit_creation_method SHELXL-97
_cell_angle_alpha 90.00
_cell_angle_beta 90.00
_cell_angle_gamma 90.00
_cell_formula_units_Z 4
_cell_length_a 13.816(2)
_cell_length_b 14.387(2)
_cell_length_c 15.751(3)
_cell_measurement_reflns_used 9893
_cell_measurement_temperature 100(2)
_cell_measurement_theta_max 27.082
_cell_measurement_theta_min 2.419
_cell_volume 3130.8(9)
_computing_cell_refinement 'SAINT V7.60A'
_computing_data_collection 'APEX2 v2010.11-3'
_computing_data_reduction 'SAINT V7.60A'
_computing_molecular_graphics 'XSHELL in SHELXTL-97'
_computing_publication_material 'XSHELL in SHELXTL-97'
_computing_structure_refinement 'SHELXL-97 (Sheldrick, 2008)'
_computing_structure_solution 'SHELXS-97 (Sheldrick, 2008)'
_diffrn_ambient_temperature 100(2)
_diffrn_measured_fraction_theta_full 0.998
_diffrn_measured_fraction_theta_max 0.998
_diffrn_measurement_device_type 'Bruker APEX II with D8'
_diffrn_measurement_method 'omega scans'
_diffrn_radiation_monochromator mirror
_diffrn_radiation_source 'INCOATEC I\mS microfocus source'
_diffrn_radiation_type MoK\a
_diffrn_radiation_wavelength 0.71073
_diffrn_reflns_av_R_equivalents 0.0778
_diffrn_reflns_av_sigmaI/netI 0.0547
_diffrn_reflns_limit_h_max 17
_diffrn_reflns_limit_h_min -14
_diffrn_reflns_limit_k_max 18
_diffrn_reflns_limit_k_min -18
_diffrn_reflns_limit_l_max 18
_diffrn_reflns_limit_l_min -20
_diffrn_reflns_number 26322
_diffrn_reflns_theta_full 27.13
_diffrn_reflns_theta_max 27.13
_diffrn_reflns_theta_min 1.92
_exptl_absorpt_coefficient_mu 0.110
_exptl_absorpt_correction_T_max 0.9956
_exptl_absorpt_correction_T_min 0.9891
_exptl_absorpt_correction_type multi-scan
_exptl_absorpt_process_details 'SADABS 2008/2'
_exptl_crystal_colour colourless
_exptl_crystal_density_diffrn 1.190
_exptl_crystal_density_method 'not measured'
_exptl_crystal_description blocks
_exptl_crystal_F_000 1216
_exptl_crystal_size_max 0.1
_exptl_crystal_size_mid 0.05
_exptl_crystal_size_min 0.04
_refine_diff_density_max 0.324
_refine_diff_density_min -0.258
_refine_diff_density_rms 0.047
_refine_ls_abs_structure_details 'Flack H D (1983), Acta Cryst. A39, 876-881'
_refine_ls_abs_structure_Flack 0.04(8)
_refine_ls_extinction_method none
_refine_ls_goodness_of_fit_ref 1.023
_refine_ls_hydrogen_treatment mixed
_refine_ls_matrix_type full
_refine_ls_number_parameters 379
_refine_ls_number_reflns 6906
_refine_ls_number_restraints 2
_refine_ls_restrained_S_all 1.022
_refine_ls_R_factor_all 0.0461
_refine_ls_R_factor_gt 0.0393
_refine_ls_shift/su_max 0.000
_refine_ls_shift/su_mean 0.000
_refine_ls_structure_factor_coef Fsqd
_refine_ls_weighting_details 'calc w=1/[\s^2^(Fo^2^)+(0.0521P)^2^+0.0000P] where P=(Fo^2^+2Fc^2^)/3'
_refine_ls_weighting_scheme calc
_refine_ls_wR_factor_gt 0.0873
_refine_ls_wR_factor_ref 0.0914
_reflns_number_gt 6198
_reflns_number_total 6906
_reflns_threshold_expression >2sigma(I)
_cod_data_source_file c1dt11708d.txt
_cod_data_source_block p212121
_cod_original_sg_symbol_H-M 'P21 21 21'
_cod_database_code 7017944

loop_
_symmetry_equiv_pos_as_xyz
'x, y, z'
'-x+1/2, -y, z+1/2'
'-x, y+1/2, -z+1/2'
'x+1/2, -y+1/2, -z'

loop_
_atom_site_label
_atom_site_type_symbol
_atom_site_fract_x
_atom_site_fract_y
_atom_site_fract_z
_atom_site_U_iso_or_equiv
_atom_site_adp_type
_atom_site_occupancy
_atom_site_symmetry_multiplicity
_atom_site_calc_flag
_atom_site_refinement_flags
Si3 Si 0.35314(3) 0.34990(3) 0.21413(3) 0.01333(10) Uani 1 1 d D
H3S H 0.4250(11) 0.3078(11) 0.1565(10) 0.016 Uiso 1 1 d D
O1 O 0.33456(8) 0.34437(8) 0.32140(7) 0.0176(2) Uani 1 1 d .
O2 O 0.30367(9) 0.19594(8) 0.07689(8) 0.0237(3) Uani 1 1 d .
N1 N 0.44722(9) 0.44530(9) 0.23725(8) 0.0141(3) Uani 1 1 d .
N2 N 0.26613(9) 0.42989(9) 0.16960(8) 0.0152(3) Uani 1 1 d .
N3 N 0.28007(9) 0.24156(9) 0.21214(9) 0.0161(3) Uani 1 1 d .
N4 N 0.24985(10) 0.21151(9) 0.29317(9) 0.0186(3) Uani 1 1 d .
C1 C 0.54732(12) 0.41384(11) 0.24011(10) 0.0175(3) Uani 1 1 d .
C2 C 0.58764(12) 0.37940(11) 0.31603(11) 0.0213(4) Uani 1 1 d .
C3 C 0.68185(13) 0.34368(12) 0.31229(12) 0.0260(4) Uani 1 1 d .
H3 H 0.7105 0.3193 0.3624 0.031 Uiso 1 1 calc R
C4 C 0.73377(13) 0.34305(13) 0.23812(13) 0.0306(4) Uani 1 1 d .
H4 H 0.7972 0.3176 0.2372 0.037 Uiso 1 1 calc R
C5 C 0.69427(13) 0.37919(12) 0.16493(13) 0.0271(4) Uani 1 1 d .
H5 H 0.7313 0.3791 0.1141 0.033 Uiso 1 1 calc R
C6 C 0.60078(12) 0.41594(11) 0.16422(11) 0.0202(4) Uani 1 1 d .
C7 C 0.56229(12) 0.45730(11) 0.08169(11) 0.0206(4) Uani 1 1 d .
H7 H 0.4944 0.4787 0.0918 0.025 Uiso 1 1 calc R
C8 C 0.62273(14) 0.54138(13) 0.05471(13) 0.0311(4) Uani 1 1 d .
H8A H 0.5932 0.5705 0.0048 0.047 Uiso 1 1 calc R
H8B H 0.6885 0.5211 0.0407 0.047 Uiso 1 1 calc R
H8C H 0.6252 0.5864 0.1013 0.047 Uiso 1 1 calc R
C9 C 0.56061(14) 0.38495(13) 0.01067(11) 0.0266(4) Uani 1 1 d .
H9A H 0.5390 0.4143 -0.0422 0.040 Uiso 1 1 calc R
H9B H 0.5160 0.3347 0.0259 0.040 Uiso 1 1 calc R
H9C H 0.6258 0.3595 0.0028 0.040 Uiso 1 1 calc R
C10 C 0.53626(13) 0.38093(12) 0.40129(11) 0.0242(4) Uani 1 1 d .
H10 H 0.4712 0.4100 0.3931 0.029 Uiso 1 1 calc R
C11 C 0.52135(15) 0.28157(13) 0.43417(13) 0.0328(5) Uani 1 1 d .
H11A H 0.4876 0.2836 0.4889 0.049 Uiso 1 1 calc R
H11B H 0.5844 0.2513 0.4414 0.049 Uiso 1 1 calc R
H11C H 0.4825 0.2463 0.3932 0.049 Uiso 1 1 calc R
C12 C 0.59233(14) 0.43893(13) 0.46654(12) 0.0302(4) Uani 1 1 d .
H12A H 0.5557 0.4415 0.5198 0.045 Uiso 1 1 calc R
H12B H 0.6015 0.5021 0.4446 0.045 Uiso 1 1 calc R
H12C H 0.6556 0.4103 0.4770 0.045 Uiso 1 1 calc R
C13 C 0.42877(12) 0.53459(11) 0.24708(10) 0.0158(3) Uani 1 1 d .
C14 C 0.50648(12) 0.60146(11) 0.27474(10) 0.0190(3) Uani 1 1 d .
H14A H 0.4781 0.6632 0.2833 0.028 Uiso 1 1 calc R
H14B H 0.5566 0.6050 0.2309 0.028 Uiso 1 1 calc R
H14C H 0.5353 0.5797 0.3280 0.028 Uiso 1 1 calc R
C15 C 0.33693(12) 0.57078(11) 0.22728(10) 0.0175(3) Uani 1 1 d D
H15 H 0.3268(13) 0.6360(10) 0.2363(11) 0.021 Uiso 1 1 d D
C16 C 0.26517(12) 0.52332(11) 0.18482(10) 0.0165(3) Uani 1 1 d .
C17 C 0.18229(13) 0.58140(12) 0.15112(12) 0.0227(4) Uani 1 1 d .
H17A H 0.1924 0.6466 0.1666 0.034 Uiso 1 1 calc R
H17B H 0.1213 0.5594 0.1758 0.034 Uiso 1 1 calc R
H17C H 0.1795 0.5757 0.0892 0.034 Uiso 1 1 calc R
C18 C 0.18694(12) 0.39469(11) 0.11631(11) 0.0165(3) Uani 1 1 d .
C19 C 0.20386(12) 0.38502(11) 0.02891(11) 0.0183(3) Uani 1 1 d .
C20 C 0.12501(13) 0.36358(12) -0.02296(11) 0.0237(4) Uani 1 1 d .
H20 H 0.1346 0.3574 -0.0824 0.028 Uiso 1 1 calc R
C21 C 0.03322(13) 0.35118(12) 0.01035(11) 0.0256(4) Uani 1 1 d .
H21 H -0.0200 0.3389 -0.0262 0.031 Uiso 1 1 calc R
C22 C 0.01948(12) 0.35670(12) 0.09683(11) 0.0237(4) Uani 1 1 d .
H22 H -0.0433 0.3459 0.1194 0.028 Uiso 1 1 calc R
C23 C 0.09547(12) 0.37774(11) 0.15236(11) 0.0192(4) Uani 1 1 d .
C24 C 0.30397(13) 0.39883(11) -0.00974(10) 0.0192(4) Uani 1 1 d .
H24 H 0.3527 0.3830 0.0349 0.023 Uiso 1 1 calc R
C25 C 0.32250(13) 0.33495(13) -0.08571(11) 0.0259(4) Uani 1 1 d .
H25A H 0.3907 0.3392 -0.1024 0.039 Uiso 1 1 calc R
H25B H 0.2814 0.3540 -0.1333 0.039 Uiso 1 1 calc R
H25C H 0.3073 0.2707 -0.0700 0.039 Uiso 1 1 calc R
C26 C 0.32027(15) 0.50029(12) -0.03486(12) 0.0283(4) Uani 1 1 d .
H26A H 0.3833 0.5064 -0.0628 0.042 Uiso 1 1 calc R
H26B H 0.3189 0.5394 0.0161 0.042 Uiso 1 1 calc R
H26C H 0.2691 0.5201 -0.0739 0.042 Uiso 1 1 calc R
C27 C 0.07405(13) 0.37863(13) 0.24762(11) 0.0246(4) Uani 1 1 d .
H27 H 0.1361 0.3902 0.2786 0.029 Uiso 1 1 calc R
C28 C 0.03390(13) 0.28390(14) 0.27582(13) 0.0328(5) Uani 1 1 d .
H28A H 0.0317 0.2813 0.3380 0.049 Uiso 1 1 calc R
H28B H 0.0759 0.2343 0.2545 0.049 Uiso 1 1 calc R
H28C H -0.0315 0.2757 0.2530 0.049 Uiso 1 1 calc R
C29 C 0.00165(14) 0.45400(14) 0.27302(12) 0.0324(4) Uani 1 1 d .
H29A H -0.0163 0.4460 0.3328 0.049 Uiso 1 1 calc R
H29B H -0.0563 0.4490 0.2375 0.049 Uiso 1 1 calc R
H29C H 0.0311 0.5153 0.2651 0.049 Uiso 1 1 calc R
C30 C 0.28010(12) 0.27049(11) 0.34735(11) 0.0193(4) Uani 1 1 d .
C31 C 0.25805(14) 0.26356(13) 0.43925(11) 0.0279(4) Uani 1 1 d .
H31A H 0.2266 0.2039 0.4509 0.042 Uiso 1 1 calc R
H31B H 0.2147 0.3144 0.4557 0.042 Uiso 1 1 calc R
H31C H 0.3183 0.2679 0.4719 0.042 Uiso 1 1 calc R
C32 C 0.27352(12) 0.17743(11) 0.14865(11) 0.0181(3) Uani 1 1 d .
C33 C 0.22897(13) 0.08445(12) 0.16924(12) 0.0256(4) Uani 1 1 d .
H33A H 0.1631 0.0937 0.1908 0.038 Uiso 1 1 calc R
H33B H 0.2681 0.0530 0.2125 0.038 Uiso 1 1 calc R
H33C H 0.2267 0.0462 0.1178 0.038 Uiso 1 1 calc R

loop_
_atom_site_aniso_label
_atom_site_aniso_U_11
_atom_site_aniso_U_22
_atom_site_aniso_U_33
_atom_site_aniso_U_23
_atom_site_aniso_U_13
_atom_site_aniso_U_12
Si3 0.0107(2) 0.0139(2) 0.0154(2) 0.00092(17) -0.00044(17) -0.00030(16)
O1 0.0179(6) 0.0178(5) 0.0169(5) 0.0020(5) 0.0001(4) -0.0025(5)
O2 0.0233(7) 0.0248(6) 0.0231(7) -0.0024(5) -0.0019(5) 0.0001(5)
N1 0.0102(6) 0.0170(6) 0.0152(6) 0.0012(5) -0.0002(5) -0.0007(5)
N2 0.0106(7) 0.0165(6) 0.0184(7) 0.0012(5) -0.0017(5) 0.0007(5)
N3 0.0132(7) 0.0160(6) 0.0191(7) 0.0014(6) 0.0003(6) 0.0001(5)
N4 0.0153(7) 0.0185(7) 0.0220(7) 0.0050(6) 0.0030(6) 0.0004(5)
C1 0.0124(8) 0.0133(7) 0.0268(9) -0.0025(6) -0.0032(7) -0.0015(6)
C2 0.0178(9) 0.0151(8) 0.0309(9) -0.0008(7) -0.0056(7) -0.0036(7)
C3 0.0197(9) 0.0183(8) 0.0399(11) -0.0015(8) -0.0110(8) 0.0023(7)
C4 0.0138(8) 0.0223(9) 0.0558(13) -0.0053(9) -0.0061(8) 0.0026(7)
C5 0.0167(9) 0.0229(9) 0.0417(11) -0.0061(8) 0.0038(8) -0.0007(7)
C6 0.0139(8) 0.0156(8) 0.0311(9) -0.0038(7) 0.0004(7) -0.0021(6)
C7 0.0160(8) 0.0222(8) 0.0237(9) -0.0010(7) 0.0060(7) 0.0013(7)
C8 0.0340(11) 0.0280(10) 0.0314(10) -0.0033(8) 0.0082(9) -0.0036(8)
C9 0.0223(10) 0.0285(9) 0.0291(10) -0.0035(8) 0.0052(8) -0.0028(8)
C10 0.0213(9) 0.0254(9) 0.0259(9) 0.0032(7) -0.0083(7) 0.0004(7)
C11 0.0325(11) 0.0328(10) 0.0331(10) 0.0087(9) -0.0099(9) -0.0051(8)
C12 0.0323(11) 0.0290(10) 0.0293(10) -0.0007(8) -0.0116(8) 0.0026(8)
C13 0.0152(8) 0.0197(8) 0.0124(7) 0.0015(6) 0.0034(6) -0.0006(6)
C14 0.0197(9) 0.0160(7) 0.0213(9) -0.0015(7) -0.0006(7) -0.0014(6)
C15 0.0194(9) 0.0149(7) 0.0180(8) -0.0016(6) 0.0020(7) 0.0020(6)
C16 0.0142(8) 0.0179(8) 0.0174(8) 0.0015(6) 0.0036(6) 0.0021(6)
C17 0.0189(9) 0.0173(8) 0.0319(10) 0.0021(7) -0.0036(7) 0.0034(7)
C18 0.0136(8) 0.0145(7) 0.0214(8) 0.0005(6) -0.0061(7) 0.0001(6)
C19 0.0188(9) 0.0157(8) 0.0205(8) 0.0027(6) -0.0030(7) 0.0021(7)
C20 0.0261(10) 0.0223(9) 0.0229(8) -0.0016(7) -0.0078(7) 0.0013(7)
C21 0.0214(9) 0.0228(8) 0.0325(10) -0.0020(8) -0.0128(8) 0.0004(7)
C22 0.0129(8) 0.0242(9) 0.0340(10) -0.0014(8) -0.0036(7) 0.0007(7)
C23 0.0150(9) 0.0179(8) 0.0246(9) 0.0017(7) -0.0018(7) 0.0023(6)
C24 0.0196(9) 0.0222(8) 0.0157(8) -0.0007(7) -0.0022(7) -0.0010(7)
C25 0.0256(10) 0.0317(10) 0.0206(9) -0.0025(8) -0.0017(7) 0.0041(8)
C26 0.0323(11) 0.0278(10) 0.0247(9) 0.0027(8) 0.0065(8) -0.0005(8)
C27 0.0135(9) 0.0350(10) 0.0252(9) 0.0006(8) -0.0018(7) -0.0014(7)
C28 0.0163(9) 0.0425(11) 0.0397(11) 0.0111(10) 0.0033(8) -0.0001(8)
C29 0.0247(10) 0.0389(11) 0.0336(11) -0.0066(9) 0.0040(9) -0.0029(8)
C30 0.0180(9) 0.0174(8) 0.0224(9) 0.0028(7) 0.0041(7) 0.0025(7)
C31 0.0386(11) 0.0236(9) 0.0214(9) 0.0030(7) 0.0095(8) 0.0024(8)
C32 0.0121(8) 0.0166(8) 0.0257(9) 0.0011(7) -0.0061(7) 0.0014(6)
C33 0.0241(10) 0.0191(9) 0.0336(10) -0.0024(8) -0.0059(8) -0.0024(7)

loop_
_atom_type_symbol
_atom_type_description
_atom_type_scat_dispersion_real
_atom_type_scat_dispersion_imag
_atom_type_scat_source
C C 0.0033 0.0016 'International Tables Vol C Tables 4.2.6.8 and 6.1.1.4'
H H 0.0000 0.0000 'International Tables Vol C Tables 4.2.6.8 and 6.1.1.4'
N N 0.0061 0.0033 'International Tables Vol C Tables 4.2.6.8 and 6.1.1.4'
O O 0.0106 0.0060 'International Tables Vol C Tables 4.2.6.8 and 6.1.1.4'
Si Si 0.0817 0.0704 'International Tables Vol C Tables 4.2.6.8 and 6.1.1.4'

loop_
_geom_angle_atom_site_label_1
_geom_angle_atom_site_label_2
_geom_angle_atom_site_label_3
_geom_angle
O1 Si3 N2 108.26(6)
O1 Si3 N3 84.03(6)
N2 Si3 N3 99.58(6)
O1 Si3 N1 87.00(6)
N2 Si3 N1 93.94(6)
N3 Si3 N1 165.58(6)
C30 O1 Si3 114.50(10)
C13 N1 C1 118.87(13)
C13 N1 Si3 125.89(11)
C1 N1 Si3 115.19(10)
C16 N2 C18 115.63(13)
C16 N2 Si3 124.44(11)
C18 N2 Si3 119.87(10)
C32 N3 N4 115.87(13)
C32 N3 Si3 128.04(12)
N4 N3 Si3 113.76(10)
C30 N4 N3 107.74(13)
C6 C1 C2 121.43(15)
C6 C1 N1 117.79(14)
C2 C1 N1 120.74(15)
C3 C2 C1 117.44(17)
C3 C2 C10 118.47(16)
C1 C2 C10 124.07(15)
C4 C3 C2 121.63(17)
C3 C4 C5 120.23(17)
C4 C5 C6 121.08(18)
C5 C6 C1 118.13(16)
C5 C6 C7 118.50(16)
C1 C6 C7 123.37(15)
C6 C7 C9 111.31(14)
C6 C7 C8 110.79(15)
C9 C7 C8 110.09(14)
C2 C10 C12 111.36(15)
C2 C10 C11 110.34(15)
C12 C10 C11 110.39(15)
N1 C13 C15 120.59(15)
N1 C13 C14 121.23(14)
C15 C13 C14 118.08(14)
C16 C15 C13 125.00(15)
N2 C16 C15 124.50(15)
N2 C16 C17 119.29(14)
C15 C16 C17 116.19(15)
C19 C18 C23 121.89(15)
C19 C18 N2 118.08(14)
C23 C18 N2 119.89(14)
C20 C19 C18 117.78(16)
C20 C19 C24 120.21(15)
C18 C19 C24 122.00(15)
C21 C20 C19 121.44(17)
C22 C21 C20 119.58(16)
C21 C22 C23 121.81(17)
C22 C23 C18 117.34(15)
C22 C23 C27 118.03(15)
C18 C23 C27 124.62(15)
C19 C24 C26 111.19(14)
C19 C24 C25 112.69(14)
C26 C24 C25 110.26(14)
C29 C27 C23 112.91(15)
C29 C27 C28 108.49(15)
C23 C27 C28 110.23(15)
N4 C30 O1 119.93(15)
N4 C30 C31 122.81(16)
O1 C30 C31 117.26(15)
O2 C32 N3 120.22(15)
O2 C32 C33 121.76(15)
N3 C32 C33 118.01(15)

loop_
_geom_bond_atom_site_label_1
_geom_bond_atom_site_label_2
_geom_bond_distance
Si3 O1 1.7109(12)
Si3 N2 1.8059(14)
Si3 N3 1.8573(14)
Si3 N1 1.9250(14)
O1 C30 1.365(2)
O2 C32 1.234(2)
N1 C13 1.319(2)
N1 C1 1.456(2)
N2 C16 1.366(2)
N2 C18 1.469(2)
N3 C32 1.364(2)
N3 N4 1.4107(19)
N4 C30 1.274(2)
C1 C6 1.405(2)
C1 C2 1.409(2)
C2 C3 1.401(2)
C2 C10 1.519(3)
C3 C4 1.371(3)
C4 C5 1.377(3)
C5 C6 1.396(2)
C6 C7 1.525(2)
C7 C9 1.528(2)
C7 C8 1.530(2)
C10 C12 1.534(2)
C10 C11 1.534(2)
C13 C15 1.406(2)
C13 C14 1.506(2)
C15 C16 1.377(2)
C16 C17 1.514(2)
C18 C19 1.403(2)
C18 C23 1.407(2)
C19 C20 1.396(2)
C19 C24 1.524(2)
C20 C21 1.384(3)
C21 C22 1.378(3)
C22 C23 1.400(2)
C23 C27 1.530(2)
C24 C26 1.529(2)
C24 C25 1.530(2)
C27 C29 1.529(3)
C27 C28 1.537(3)
C30 C31 1.483(2)
C32 C33 1.508(2)
